data_7107388
loop_
_publ_author_name
'Yuya Bando'
'Shohei Sakamoto'
'Ippei Yamada'
'Yohei Haketa'
'Hiromitsu Maeda'

_publ_section_title
;
 Charge-based and charge-free molecular assemblies comprising p-extended
 derivatives of anion-responsive acyclic oligopyrroles
;
_journal_name_full Chem.Commun.
_journal_page_first 2301
_journal_paper_doi 10.1039/c2cc17282h
_journal_volume 48
_journal_year 2012
_chemical_formula_moiety 'C39 H33 B F2 N2 O6'
_chemical_formula_sum 'C39 H33 B F2 N2 O6'
_chemical_formula_weight 674.48
_chemical_name_systematic
;
?
;
_space_group_IT_number 15
_symmetry_cell_setting monoclinic
_symmetry_Int_Tables_number 15
_symmetry_space_group_name_Hall '-C 2yc'
_symmetry_space_group_name_H-M 'C 1 2/c 1'
_atom_sites_solution_hydrogens geom
_atom_sites_solution_primary direct
_atom_sites_solution_secondary difmap
_audit_creation_method SHELXL-97
_cell_angle_alpha 90.00
_cell_angle_beta 94.9674(15)
_cell_angle_gamma 90.00
_cell_formula_units_Z 4
_cell_length_a 14.7974(4)
_cell_length_b 20.7489(5)
_cell_length_c 10.5484(2)
_cell_measurement_temperature 93(2)
_cell_volume 3226.51(13)
_computing_structure_refinement 'SHELXL-97 (Sheldrick, 1997)'
_computing_structure_solution 'SHELXS-97 (Sheldrick, 1990)'
_diffrn_ambient_temperature 93(2)
_diffrn_detector_area_resol_mean 10
_diffrn_measured_fraction_theta_full 0.999
_diffrn_measured_fraction_theta_max 0.999
_diffrn_measurement_device_type 'Rigaku RAXIS-RAPID'
_diffrn_measurement_method \w
_diffrn_radiation_monochromator graphite
_diffrn_radiation_source 'fine-focus sealed tube'
_diffrn_radiation_type CuK\a
_diffrn_radiation_wavelength 1.54187
_diffrn_reflns_av_R_equivalents 0.0500
_diffrn_reflns_av_sigmaI/netI 0.0359
_diffrn_reflns_limit_h_max 17
_diffrn_reflns_limit_h_min -17
_diffrn_reflns_limit_k_max 24
_diffrn_reflns_limit_k_min -23
_diffrn_reflns_limit_l_max 12
_diffrn_reflns_limit_l_min -11
_diffrn_reflns_number 17983
_diffrn_reflns_theta_full 68.21
_diffrn_reflns_theta_max 68.21
_diffrn_reflns_theta_min 3.68
_exptl_absorpt_coefficient_mu 0.835
_exptl_absorpt_correction_T_max 0.9212
_exptl_absorpt_correction_T_min 0.6802
_exptl_absorpt_correction_type none
_exptl_crystal_colour red
_exptl_crystal_density_diffrn 1.389
_exptl_crystal_density_method 'not measured'
_exptl_crystal_description prism
_exptl_crystal_F_000 1408
_exptl_crystal_size_max 0.50
_exptl_crystal_size_mid 0.20
_exptl_crystal_size_min 0.10
_refine_diff_density_max 0.180
_refine_diff_density_min -0.243
_refine_diff_density_rms 0.047
_refine_ls_extinction_method none
_refine_ls_goodness_of_fit_ref 1.092
_refine_ls_hydrogen_treatment constr
_refine_ls_matrix_type full
_refine_ls_number_parameters 229
_refine_ls_number_reflns 2963
_refine_ls_number_restraints 0
_refine_ls_restrained_S_all 1.092
_refine_ls_R_factor_all 0.0526
_refine_ls_R_factor_gt 0.0441
_refine_ls_shift/su_max 0.000
_refine_ls_shift/su_mean 0.000
_refine_ls_structure_factor_coef Fsqd
_refine_ls_weighting_details 'calc w=1/[\s^2^(Fo^2^)+(0.0658P)^2^+0.4389P] where P=(Fo^2^+2Fc^2^)/3'
_refine_ls_weighting_scheme calc
_refine_ls_wR_factor_gt 0.1164
_refine_ls_wR_factor_ref 0.1217
_reflns_number_gt 2385
_reflns_number_total 2963
_reflns_threshold_expression >2sigma(I)
_cod_data_source_file c2cc17282h.txt
_cod_data_source_block 1227ma
_cod_original_sg_symbol_H-M C2/c
_cod_database_code 7107388

loop_
_symmetry_equiv_pos_as_xyz
'x, y, z'
'-x, y, -z+1/2'
'x+1/2, y+1/2, z'
'-x+1/2, y+1/2, -z+1/2'
'-x, -y, -z'
'x, -y, z-1/2'
'-x+1/2, -y+1/2, -z'
'x+1/2, -y+1/2, z-1/2'

loop_
_atom_site_label
_atom_site_type_symbol
_atom_site_fract_x
_atom_site_fract_y
_atom_site_fract_z
_atom_site_U_iso_or_equiv
_atom_site_adp_type
_atom_site_occupancy
_atom_site_symmetry_multiplicity
_atom_site_calc_flag
_atom_site_refinement_flags
O1 O 0.46653(8) 0.07657(5) 0.14087(10) 0.0407(3) Uani 1 1 d .
F1 F 0.57002(8) -0.00152(5) 0.21416(9) 0.0500(3) Uani 1 1 d .
O2 O 0.23831(9) 0.39364(6) -0.53957(11) 0.0507(4) Uani 1 1 d .
C1 C 0.5000 0.17425(11) 0.2500 0.0334(5) Uani 1 2 d S
H1 H 0.5000 0.2200 0.2500 0.040 Uiso 1 2 calc SR
N1 N 0.41248(9) 0.12371(6) -0.07671(12) 0.0365(3) Uani 1 1 d .
H2 H 0.4204 0.0817 -0.0711 0.044 Uiso 1 1 calc R
O3 O 0.40739(10) 0.48200(6) 0.16521(13) 0.0587(4) Uani 1 1 d .
C2 C 0.46640(11) 0.14076(7) 0.14232(14) 0.0339(4) Uani 1 1 d .
C3 C 0.28311(11) 0.31856(8) -0.22270(15) 0.0374(4) Uani 1 1 d .
H3 H 0.2681 0.3238 -0.1376 0.045 Uiso 1 1 calc R
C4 C 0.37653(11) 0.22021(8) -0.15641(15) 0.0351(4) Uani 1 1 d .
C5 C 0.42999(11) 0.16676(8) 0.02254(14) 0.0335(4) Uani 1 1 d .
C6 C 0.45558(12) 0.34328(8) -0.02300(15) 0.0398(4) Uani 1 1 d .
H4 H 0.4855 0.3348 -0.0973 0.048 Uiso 1 1 calc R
C7 C 0.38167(11) 0.15519(8) -0.18252(15) 0.0373(4) Uani 1 1 d .
H5 H 0.3658 0.1358 -0.2630 0.045 Uiso 1 1 calc R
C8 C 0.40763(11) 0.22869(8) -0.02624(14) 0.0332(4) Uani 1 1 d .
C9 C 0.24722(12) 0.36099(8) -0.31561(15) 0.0391(4) Uani 1 1 d .
H6 H 0.2077 0.3946 -0.2941 0.047 Uiso 1 1 calc R
C10 C 0.34073(11) 0.26847(8) -0.25155(15) 0.0361(4) Uani 1 1 d .
C11 C 0.37146(12) 0.30637(8) 0.14584(15) 0.0375(4) Uani 1 1 d .
H7 H 0.3440 0.2725 0.1894 0.045 Uiso 1 1 calc R
C12 C 0.36108(12) 0.26235(9) -0.37773(15) 0.0420(4) Uani 1 1 d .
H8 H 0.3998 0.2284 -0.4001 0.050 Uiso 1 1 calc R
C13 C 0.40909(13) 0.41823(8) 0.12999(17) 0.0455(5) Uani 1 1 d .
C14 C 0.45439(13) 0.40490(8) 0.02336(17) 0.0453(5) Uani 1 1 d .
H9 H 0.4845 0.4384 -0.0175 0.054 Uiso 1 1 calc R
C15 C 0.36849(12) 0.36898(8) 0.19301(16) 0.0423(4) Uani 1 1 d .
H10 H 0.3389 0.3778 0.2676 0.051 Uiso 1 1 calc R
C16 C 0.41360(11) 0.29243(8) 0.03678(14) 0.0343(4) Uani 1 1 d .
C17 C 0.26943(12) 0.35413(8) -0.44014(15) 0.0414(4) Uani 1 1 d .
C21 C 0.18598(15) 0.44836(10) -0.50919(17) 0.0585(6) Uani 1 1 d .
H11 H 0.1302 0.4339 -0.4742 0.088 Uiso 1 1 calc R
H12 H 0.1705 0.4737 -0.5864 0.088 Uiso 1 1 calc R
H13 H 0.2213 0.4750 -0.4461 0.088 Uiso 1 1 calc R
C19 C 0.32637(13) 0.30440(9) -0.47054(16) 0.0450(5) Uani 1 1 d .
H14 H 0.3415 0.2993 -0.5557 0.054 Uiso 1 1 calc R
C20 C 0.36191(17) 0.49658(10) 0.2756(2) 0.0680(7) Uani 1 1 d .
H15 H 0.2976 0.4853 0.2602 0.102 Uiso 1 1 calc R
H16 H 0.3676 0.5427 0.2944 0.102 Uiso 1 1 calc R
H17 H 0.3893 0.4718 0.3481 0.102 Uiso 1 1 calc R
B1 B 0.5000 0.03707(13) 0.2500 0.0378(6) Uani 1 2 d S

loop_
_atom_site_aniso_label
_atom_site_aniso_U_11
_atom_site_aniso_U_22
_atom_site_aniso_U_33
_atom_site_aniso_U_23
_atom_site_aniso_U_13
_atom_site_aniso_U_12
O1 0.0679(8) 0.0239(6) 0.0283(6) -0.0007(4) -0.0066(5) -0.0003(5)
F1 0.0745(8) 0.0414(6) 0.0328(5) -0.0034(4) -0.0038(5) 0.0154(5)
O2 0.0712(9) 0.0444(8) 0.0340(6) 0.0027(5) -0.0101(6) 0.0179(6)
C1 0.0451(13) 0.0231(12) 0.0310(11) 0.000 -0.0022(9) 0.000
N1 0.0525(8) 0.0261(7) 0.0295(7) -0.0014(6) -0.0044(6) 0.0006(6)
O3 0.0784(10) 0.0295(7) 0.0632(9) -0.0067(6) -0.0223(7) 0.0021(6)
C2 0.0456(9) 0.0253(9) 0.0304(8) 0.0017(6) 0.0009(7) 0.0003(7)
C3 0.0447(9) 0.0363(10) 0.0298(8) -0.0019(7) -0.0050(7) -0.0025(7)
C4 0.0424(9) 0.0333(9) 0.0287(8) 0.0005(7) -0.0021(6) -0.0008(7)
C5 0.0428(9) 0.0282(9) 0.0285(8) -0.0018(7) -0.0017(6) -0.0017(7)
C6 0.0484(10) 0.0361(10) 0.0329(9) 0.0066(7) -0.0095(7) -0.0050(8)
C7 0.0491(10) 0.0360(10) 0.0255(8) -0.0014(7) -0.0046(7) 0.0015(7)
C8 0.0389(9) 0.0309(9) 0.0289(8) 0.0018(6) -0.0031(6) -0.0018(7)
C9 0.0442(10) 0.0333(9) 0.0378(9) -0.0033(7) -0.0072(7) 0.0024(7)
C10 0.0419(9) 0.0335(10) 0.0312(9) 0.0008(7) -0.0061(7) -0.0014(7)
C11 0.0479(10) 0.0288(9) 0.0339(8) 0.0010(7) -0.0065(7) 0.0004(7)
C12 0.0496(10) 0.0419(11) 0.0336(9) 0.0016(7) -0.0011(7) 0.0077(8)
C13 0.0572(11) 0.0246(9) 0.0498(11) 0.0001(8) -0.0231(8) -0.0006(8)
C14 0.0570(11) 0.0328(10) 0.0427(10) 0.0083(8) -0.0154(8) -0.0082(8)
C15 0.0527(11) 0.0359(10) 0.0359(9) -0.0040(7) -0.0104(7) 0.0051(8)
C16 0.0435(9) 0.0285(9) 0.0288(8) 0.0014(6) -0.0093(7) -0.0010(7)
C17 0.0507(10) 0.0398(10) 0.0315(9) 0.0027(7) -0.0097(7) 0.0035(8)
C21 0.0796(14) 0.0515(12) 0.0409(10) -0.0011(9) -0.0147(9) 0.0264(10)
C19 0.0563(11) 0.0473(11) 0.0303(9) 0.0011(8) -0.0019(8) 0.0091(9)
C20 0.0952(17) 0.0403(12) 0.0622(14) -0.0150(10) -0.0292(12) 0.0193(11)
B1 0.0600(17) 0.0248(14) 0.0276(12) 0.000 -0.0019(12) 0.000

loop_
_atom_type_symbol
_atom_type_description
_atom_type_scat_dispersion_real
_atom_type_scat_dispersion_imag
_atom_type_scat_source
C C 0.0181 0.0091 'International Tables Vol C Tables 4.2.6.8 and 6.1.1.4'
H H 0.0000 0.0000 'International Tables Vol C Tables 4.2.6.8 and 6.1.1.4'
B B 0.0090 0.0039 'International Tables Vol C Tables 4.2.6.8 and 6.1.1.4'
F F 0.0727 0.0534 'International Tables Vol C Tables 4.2.6.8 and 6.1.1.4'
N N 0.0311 0.0180 'International Tables Vol C Tables 4.2.6.8 and 6.1.1.4'
O O 0.0492 0.0322 'International Tables Vol C Tables 4.2.6.8 and 6.1.1.4'

loop_
_geom_angle_atom_site_label_1
_geom_angle_atom_site_label_2
_geom_angle_atom_site_label_3
_geom_angle
_geom_angle_site_symmetry_1
_geom_angle_site_symmetry_3
C2 O1 B1 123.47(13) . .
C17 O2 C21 117.03(13) . .
C2 C1 C2 119.8(2) . 2_655
C2 C1 H1 120.1 . .
C2 C1 H1 120.1 2_655 .
C7 N1 C5 110.12(13) . .
C7 N1 H2 124.9 . .
C5 N1 H2 124.9 . .
C13 O3 C20 116.45(16) . .
O1 C2 C1 120.65(15) . .
O1 C2 C5 111.50(13) . .
C1 C2 C5 127.84(15) . .
C9 C3 C10 121.49(15) . .
C9 C3 H3 119.3 . .
C10 C3 H3 119.3 . .
C7 C4 C8 107.16(14) . .
C7 C4 C10 123.20(14) . .
C8 C4 C10 129.59(15) . .
N1 C5 C8 106.80(13) . .
N1 C5 C2 117.06(14) . .
C8 C5 C2 136.11(14) . .
C14 C6 C16 121.48(17) . .
C14 C6 H4 119.3 . .
C16 C6 H4 119.3 . .
N1 C7 C4 109.33(14) . .
N1 C7 H5 125.3 . .
C4 C7 H5 125.3 . .
C5 C8 C4 106.58(14) . .
C5 C8 C16 130.28(14) . .
C4 C8 C16 123.14(14) . .
C3 C9 C17 119.69(16) . .
C3 C9 H6 120.2 . .
C17 C9 H6 120.2 . .
C3 C10 C12 117.54(15) . .
C3 C10 C4 123.02(14) . .
C12 C10 C4 119.35(15) . .
C16 C11 C15 121.43(16) . .
C16 C11 H7 119.3 . .
C15 C11 H7 119.3 . .
C19 C12 C10 121.50(16) . .
C19 C12 H8 119.3 . .
C10 C12 H8 119.3 . .
O3 C13 C15 124.17(18) . .
O3 C13 C14 115.64(17) . .
C15 C13 C14 120.19(16) . .
C6 C14 C13 119.88(17) . .
C6 C14 H9 120.1 . .
C13 C14 H9 120.1 . .
C13 C15 C11 119.23(17) . .
C13 C15 H10 120.4 . .
C11 C15 H10 120.4 . .
C11 C16 C6 117.73(15) . .
C11 C16 C8 123.09(15) . .
C6 C16 C8 118.83(15) . .
O2 C17 C19 115.85(15) . .
O2 C17 C9 124.60(16) . .
C19 C17 C9 119.55(15) . .
O2 C21 H11 109.5 . .
O2 C21 H12 109.5 . .
H11 C21 H12 109.5 . .
O2 C21 H13 109.5 . .
H11 C21 H13 109.5 . .
H12 C21 H13 109.5 . .
C12 C19 C17 120.23(16) . .
C12 C19 H14 119.9 . .
C17 C19 H14 119.9 . .
O3 C20 H15 109.5 . .
O3 C20 H16 109.5 . .
H15 C20 H16 109.5 . .
O3 C20 H17 109.5 . .
H15 C20 H17 109.5 . .
H16 C20 H17 109.5 . .
F1 B1 F1 109.5(2) 2_655 .
F1 B1 O1 108.57(6) 2_655 2_655
F1 B1 O1 109.12(6) . 2_655
F1 B1 O1 109.12(6) 2_655 .
F1 B1 O1 108.57(6) . .
O1 B1 O1 111.91(19) 2_655 .

loop_
_geom_bond_atom_site_label_1
_geom_bond_atom_site_label_2
_geom_bond_distance
_geom_bond_site_symmetry_2
O1 C2 1.3321(18) .
O1 B1 1.4640(18) .
F1 B1 1.3876(18) .
O2 C17 1.3786(19) .
O2 C21 1.426(2) .
C1 C2 1.3865(18) .
C1 C2 1.3865(18) 2_655
C1 H1 0.9500 .
N1 C7 1.3386(19) .
N1 C5 1.3835(18) .
N1 H2 0.8800 .
O3 C13 1.375(2) .
O3 C20 1.427(3) .
C2 C5 1.435(2) .
C3 C9 1.388(2) .
C3 C10 1.395(2) .
C3 H3 0.9500 .
C4 C7 1.380(2) .
C4 C8 1.421(2) .
C4 C10 1.483(2) .
C5 C8 1.413(2) .
C6 C14 1.370(2) .
C6 C16 1.402(2) .
C6 H4 0.9500 .
C7 H5 0.9500 .
C8 C16 1.479(2) .
C9 C17 1.389(2) .
C9 H6 0.9500 .
C10 C12 1.396(2) .
C11 C16 1.386(2) .
C11 C15 1.393(2) .
C11 H7 0.9500 .
C12 C19 1.377(2) .
C12 H8 0.9500 .
C13 C15 1.384(2) .
C13 C14 1.386(3) .
C14 H9 0.9500 .
C15 H10 0.9500 .
C17 C19 1.387(2) .
C21 H11 0.9800 .
C21 H12 0.9800 .
C21 H13 0.9800 .
C19 H14 0.9500 .
C20 H15 0.9800 .
C20 H16 0.9800 .
C20 H17 0.9800 .
B1 F1 1.3876(18) 2_655
B1 O1 1.4640(18) 2_655

loop_
_geom_torsion_atom_site_label_1
_geom_torsion_atom_site_label_2
_geom_torsion_atom_site_label_3
_geom_torsion_atom_site_label_4
_geom_torsion
_geom_torsion_site_symmetry_1
_geom_torsion_site_symmetry_4
B1 O1 C2 C1 0.8(2) . .
B1 O1 C2 C5 179.90(11) . .
C2 C1 C2 O1 -0.40(10) 2_655 .
C2 C1 C2 C5 -179.32(19) 2_655 .
C7 N1 C5 C8 0.43(18) . .
C7 N1 C5 C2 -178.05(14) . .
O1 C2 C5 N1 -7.9(2) . .
C1 C2 C5 N1 171.10(14) . .
O1 C2 C5 C8 174.19(18) . .
C1 C2 C5 C8 -6.8(3) . .
C5 N1 C7 C4 -0.83(19) . .
C8 C4 C7 N1 0.88(19) . .
C10 C4 C7 N1 -176.97(15) . .
N1 C5 C8 C4 0.11(18) . .
C2 C5 C8 C4 178.17(18) . .
N1 C5 C8 C16 -179.37(16) . .
C2 C5 C8 C16 -1.3(3) . .
C7 C4 C8 C5 -0.60(18) . .
C10 C4 C8 C5 177.06(16) . .
C7 C4 C8 C16 178.94(15) . .
C10 C4 C8 C16 -3.4(3) . .
C10 C3 C9 C17 -0.6(3) . .
C9 C3 C10 C12 -0.1(2) . .
C9 C3 C10 C4 -176.73(15) . .
C7 C4 C10 C3 137.69(18) . .
C8 C4 C10 C3 -39.6(3) . .
C7 C4 C10 C12 -38.9(2) . .
C8 C4 C10 C12 143.79(18) . .
C3 C10 C12 C19 0.5(3) . .
C4 C10 C12 C19 177.29(16) . .
C20 O3 C13 C15 1.3(2) . .
C20 O3 C13 C14 -179.34(15) . .
C16 C6 C14 C13 -1.5(2) . .
O3 C13 C14 C6 -176.54(15) . .
C15 C13 C14 C6 2.9(3) . .
O3 C13 C15 C11 177.47(15) . .
C14 C13 C15 C11 -1.9(2) . .
C16 C11 C15 C13 -0.5(2) . .
C15 C11 C16 C6 1.7(2) . .
C15 C11 C16 C8 -171.42(15) . .
C14 C6 C16 C11 -0.7(2) . .
C14 C6 C16 C8 172.72(15) . .
C5 C8 C16 C11 -56.0(2) . .
C4 C8 C16 C11 124.60(18) . .
C5 C8 C16 C6 130.92(18) . .
C4 C8 C16 C6 -48.5(2) . .
C21 O2 C17 C19 -174.82(17) . .
C21 O2 C17 C9 5.6(3) . .
C3 C9 C17 O2 -179.56(16) . .
C3 C9 C17 C19 0.8(3) . .
C10 C12 C19 C17 -0.3(3) . .
O2 C17 C19 C12 179.95(16) . .
C9 C17 C19 C12 -0.4(3) . .
C2 O1 B1 F1 119.77(17) . 2_655
C2 O1 B1 F1 -120.92(17) . .
C2 O1 B1 O1 -0.41(10) . 2_655
